data_4515345
loop_
_publ_author_name
'Gao, Hongcheng'
'Gao, Yu'
'Wang, Cong'
'Hu, Dehua'
'Xie, Zengqi'
'Liu, Linlin'
'Yang, Bing'
'Ma, Yuguang'

_publ_section_title
;
 Anomalous Effect of Intramolecular Charge Transfer on the Light Emitting
 Properties of BODIPY.
;
_journal_issue 17
_journal_name_full 'ACS applied materials &amp; interfaces'
_journal_page_first 14956
_journal_page_last 14965
_journal_paper_doi 10.1021/acsami.7b13444
_journal_volume 10
_journal_year 2018
_chemical_formula_sum 'C67 H55 B N4'
_chemical_formula_weight 926.96
_space_group_IT_number 14
_space_group_name_Hall '-P 2ybc'
_space_group_name_H-M_alt 'P 1 21/c 1'
_symmetry_cell_setting monoclinic
_symmetry_space_group_name_H-M 'P 1 21/c 1'
_atom_sites_solution_hydrogens geom
_atom_sites_solution_primary direct
_atom_sites_solution_secondary difmap
_audit_creation_method SHELXL-97
_cell_angle_alpha 90.00
_cell_angle_beta 125.672(5)
_cell_angle_gamma 90.00
_cell_formula_units_Z 4
_cell_length_a 18.7316(12)
_cell_length_b 13.9317(9)
_cell_length_c 24.149(2)
_cell_measurement_reflns_used 2413
_cell_measurement_temperature 293(2)
_cell_measurement_theta_max 64.6190
_cell_measurement_theta_min 4.5640
_cell_volume 5119.5(7)
_computing_structure_refinement 'SHELXL-97 (Sheldrick, 1997)'
_computing_structure_solution 'SHELXS-97 (Sheldrick, 1990)'
_diffrn_ambient_temperature 293(2)
_diffrn_measured_fraction_theta_full 0.997
_diffrn_measured_fraction_theta_max 0.997
_diffrn_measurement_device_type 'Xcalibur, Eos, Gemini'
_diffrn_radiation_monochromator graphite
_diffrn_radiation_source 'Enhance (Cu) X-ray Source'
_diffrn_radiation_type CuK\a
_diffrn_radiation_wavelength 1.54184
_diffrn_reflns_av_R_equivalents 0.0518
_diffrn_reflns_av_sigmaI/netI 0.0806
_diffrn_reflns_limit_h_max 22
_diffrn_reflns_limit_h_min -22
_diffrn_reflns_limit_k_max 16
_diffrn_reflns_limit_k_min -9
_diffrn_reflns_limit_l_max 28
_diffrn_reflns_limit_l_min -28
_diffrn_reflns_number 20141
_diffrn_reflns_theta_full 67.25
_diffrn_reflns_theta_max 67.25
_diffrn_reflns_theta_min 3.89
_exptl_absorpt_coefficient_mu 0.531
_exptl_absorpt_correction_T_max 0.9638
_exptl_absorpt_correction_T_min 0.9588
_exptl_absorpt_correction_type multi-scan
_exptl_absorpt_process_details SADABS
_exptl_crystal_colour RED
_exptl_crystal_density_diffrn 1.203
_exptl_crystal_density_method 'not measured'
_exptl_crystal_description BLOCK
_exptl_crystal_F_000 1960
_exptl_crystal_size_max 0.08
_exptl_crystal_size_mid 0.07
_exptl_crystal_size_min 0.07
_refine_diff_density_max 0.574
_refine_diff_density_min -0.307
_refine_diff_density_rms 0.048
_refine_ls_extinction_coef 0.00055(14)
_refine_ls_extinction_expression Fc^*^=kFc[1+0.001xFc^2^\l^3^/sin(2\q)]^-1/4^
_refine_ls_extinction_method SHELXL
_refine_ls_goodness_of_fit_ref 1.028
_refine_ls_hydrogen_treatment constr
_refine_ls_matrix_type full
_refine_ls_number_parameters 654
_refine_ls_number_reflns 9148
_refine_ls_number_restraints 2238
_refine_ls_restrained_S_all 1.025
_refine_ls_R_factor_all 0.1618
_refine_ls_R_factor_gt 0.0830
_refine_ls_shift/su_max 0.020
_refine_ls_shift/su_mean 0.000
_refine_ls_structure_factor_coef Fsqd
_refine_ls_weighting_details 'calc w=1/[\s^2^(Fo^2^)+(0.1249P)^2^+1.3255P] where P=(Fo^2^+2Fc^2^)/3'
_refine_ls_weighting_scheme calc
_refine_ls_wR_factor_gt 0.2198
_refine_ls_wR_factor_ref 0.2889
_reflns_number_gt 4243
_reflns_number_total 9148
_reflns_threshold_expression >2sigma(I)
_cod_data_source_file am7b13444_si_004.cif
_cod_data_source_block exp_7029
_cod_depositor_comments
;
The following automatic conversions were performed:

data item '_exptl_absorpt_correction_type' value 'MULTI-SCAN' was
changed to 'multi-scan' in accordance with the
/home/data/users/saulius/crontab/automatic-downloads/current/ACS/lib/dictionaries/cif_core.dic
dictionary named 'cif_core.dic' version 2.4.2 last updated on
2011-04-26.

data item '_refine_ls_hydrogen_treatment' value 'CONSTR' was changed
to 'constr' in accordance with the
/home/data/users/saulius/crontab/automatic-downloads/current/ACS/lib/dictionaries/cif_core.dic
dictionary named 'cif_core.dic' version 2.4.2 last updated on
2011-04-26.

data item '_symmetry_cell_setting' value 'MONOCLINIC' was changed to
'monoclinic' in accordance with the
/home/data/users/saulius/crontab/automatic-downloads/current/ACS/lib/dictionaries/cif_core.dic
dictionary named 'cif_core.dic' version 2.4.2 last updated on
2011-04-26.

Automatic conversion script
Id: cif_fix_values 6909 2019-04-08 15:41:33Z antanas 
;
_cod_original_cell_volume 5119.5(6)
_cod_original_sg_symbol_H-M P21/c
_cod_database_code 4515345

loop_
_symmetry_equiv_pos_as_xyz
'x, y, z'
'-x, y+1/2, -z+1/2'
'-x, -y, -z'
'x, -y-1/2, z-1/2'

loop_
_atom_site_label
_atom_site_type_symbol
_atom_site_fract_x
_atom_site_fract_y
_atom_site_fract_z
_atom_site_U_iso_or_equiv
_atom_site_adp_type
_atom_site_occupancy
_atom_site_symmetry_multiplicity
_atom_site_calc_flag
_atom_site_refinement_flags
B1 B 0.0375(3) 0.2292(3) 0.9051(3) 0.0536(11) Uani 1 1 d U
N1 N -0.5107(2) 0.3206(3) 0.8144(2) 0.0861(12) Uani 1 1 d U
N2 N -0.0285(2) 0.2772(2) 0.91822(17) 0.0523(8) Uani 1 1 d U
N3 N 0.12942(19) 0.2775(2) 0.95945(17) 0.0544(8) Uani 1 1 d U
N4 N 0.6209(2) 0.2806(3) 1.0899(2) 0.0811(11) Uani 1 1 d U
C1 C -0.5649(3) 0.3973(4) 0.7719(3) 0.0834(14) Uani 1 1 d U
C2 C -0.5370(4) 0.4911(5) 0.7901(3) 0.0978(16) Uani 1 1 d U
H2 H -0.4830 0.5046 0.8308 0.117 Uiso 1 1 calc R
C3 C -0.5898(5) 0.5646(5) 0.7476(4) 0.1105(19) Uani 1 1 d U
H3 H -0.5706 0.6277 0.7594 0.133 Uiso 1 1 calc R
C4 C -0.6691(5) 0.5462(6) 0.6891(4) 0.118(2) Uani 1 1 d U
H4 H -0.7035 0.5964 0.6603 0.142 Uiso 1 1 calc R
C5 C -0.6992(5) 0.4526(6) 0.6718(4) 0.128(2) Uani 1 1 d U
H5 H -0.7548 0.4400 0.6325 0.153 Uiso 1 1 calc R
C6 C -0.6464(4) 0.3787(5) 0.7132(3) 0.1028(18) Uani 1 1 d U
H6 H -0.6660 0.3157 0.7013 0.123 Uiso 1 1 calc R
C7 C -0.5485(3) 0.2423(5) 0.8269(3) 0.0822(14) Uani 1 1 d U
C8 C -0.5980(4) 0.2598(6) 0.8520(3) 0.1154(19) Uani 1 1 d U
H8 H -0.6078 0.3215 0.8609 0.138 Uiso 1 1 calc R
C9 C -0.6342(4) 0.1734(7) 0.8633(4) 0.123(2) Uani 1 1 d U
H9 H -0.6667 0.1797 0.8810 0.147 Uiso 1 1 calc R
C10 C -0.6198(5) 0.0852(7) 0.8478(4) 0.142(3) Uani 1 1 d U
H10 H -0.6459 0.0324 0.8530 0.171 Uiso 1 1 calc R
C11 C -0.5714(5) 0.0705(6) 0.8262(3) 0.130(2) Uani 1 1 d U
H11 H -0.5611 0.0087 0.8179 0.156 Uiso 1 1 calc R
C12 C -0.5359(4) 0.1490(5) 0.8158(3) 0.0977(17) Uani 1 1 d U
H12 H -0.5012 0.1382 0.8003 0.117 Uiso 1 1 calc R
C13 C -0.4212(3) 0.3168(4) 0.8397(3) 0.0720(12) Uani 1 1 d U
C14 C -0.3601(3) 0.2710(4) 0.9004(3) 0.0713(12) Uani 1 1 d U
H14 H -0.3780 0.2424 0.9253 0.086 Uiso 1 1 calc R
C15 C -0.2727(3) 0.2674(3) 0.9246(2) 0.0657(11) Uani 1 1 d U
H15 H -0.2328 0.2356 0.9653 0.079 Uiso 1 1 calc R
C16 C -0.2425(3) 0.3102(3) 0.8894(2) 0.0568(10) Uani 1 1 d U
C17 C -0.3051(3) 0.3554(3) 0.8283(2) 0.0637(11) Uani 1 1 d U
H17 H -0.2875 0.3844 0.8034 0.076 Uiso 1 1 calc R
C18 C -0.3925(3) 0.3584(3) 0.8037(2) 0.0715(12) Uani 1 1 d U
H18 H -0.4327 0.3887 0.7624 0.086 Uiso 1 1 calc R
C19 C -0.1492(2) 0.3050(3) 0.9159(2) 0.0536(10) Uani 1 1 d U
C20 C -0.0768(2) 0.3311(3) 0.9808(2) 0.0518(10) Uani 1 1 d U
C21 C -0.0008(2) 0.3134(3) 0.9823(2) 0.0501(9) Uani 1 1 d U
C22 C -0.1166(2) 0.2732(3) 0.8787(2) 0.0525(10) Uani 1 1 d U
C23 C -0.1718(3) 0.2378(4) 0.8065(2) 0.0702(13) Uani 1 1 d U
H23A H -0.1861 0.2906 0.7761 0.105 Uiso 1 1 calc R
H23B H -0.2250 0.2101 0.7967 0.105 Uiso 1 1 calc R
H23C H -0.1398 0.1902 0.8006 0.105 Uiso 1 1 calc R
C24 C -0.0832(3) 0.3762(4) 1.0344(2) 0.0718(13) Uani 1 1 d U
H24A H -0.1439 0.3861 1.0162 0.108 Uiso 1 1 calc R
H24B H -0.0532 0.4368 1.0478 0.108 Uiso 1 1 calc R
H24C H -0.0567 0.3346 1.0733 0.108 Uiso 1 1 calc R
C25 C 0.0885(2) 0.3296(3) 1.0329(2) 0.0507(9) Uani 1 1 d U
C26 C 0.1524(2) 0.3148(3) 1.0217(2) 0.0522(9) Uani 1 1 d U
C27 C 0.2450(3) 0.3324(3) 1.0632(2) 0.0591(11) Uani 1 1 d U
C28 C 0.2752(3) 0.3036(3) 1.0261(2) 0.0635(11) Uani 1 1 d U
C29 C 0.2027(3) 0.2700(3) 0.9627(2) 0.0612(11) Uani 1 1 d U
C30 C 0.2064(3) 0.2290(4) 0.9069(3) 0.0838(15) Uani 1 1 d U
H30A H 0.1744 0.1696 0.8914 0.126 Uiso 1 1 calc R
H30B H 0.2665 0.2175 0.9239 0.126 Uiso 1 1 calc R
H30C H 0.1806 0.2735 0.8696 0.126 Uiso 1 1 calc R
C31 C 0.3003(3) 0.3777(3) 1.1322(2) 0.0753(14) Uani 1 1 d U
H31A H 0.3613 0.3669 1.1516 0.113 Uiso 1 1 calc R
H31B H 0.2863 0.3499 1.1611 0.113 Uiso 1 1 calc R
H31C H 0.2890 0.4455 1.1281 0.113 Uiso 1 1 calc R
C32 C 0.1154(2) 0.3585(3) 1.1022(2) 0.0529(10) Uani 1 1 d U
C33 C 0.1325(3) 0.2865(4) 1.1486(2) 0.0719(12) Uani 1 1 d U
H33 H 0.1305 0.2224 1.1371 0.086 Uiso 1 1 calc R
C34 C 0.1522(3) 0.3105(4) 1.2115(3) 0.0886(16) Uani 1 1 d U
H34 H 0.1625 0.2625 1.2421 0.106 Uiso 1 1 calc R
C35 C 0.1567(3) 0.4052(5) 1.2290(3) 0.0889(16) Uani 1 1 d U
H35 H 0.1696 0.4211 1.2713 0.107 Uiso 1 1 calc R
C36 C 0.1426(3) 0.4755(4) 1.1850(3) 0.0788(14) Uani 1 1 d U
H36 H 0.1473 0.5394 1.1978 0.095 Uiso 1 1 calc R
C37 C 0.1209(3) 0.4530(3) 1.1206(2) 0.0666(12) Uani 1 1 d U
H37 H 0.1102 0.5017 1.0903 0.080 Uiso 1 1 calc R
C38 C 0.0088(3) 0.2555(3) 0.8303(2) 0.0626(11) Uani 1 1 d U
C39 C 0.0055(3) 0.3518(4) 0.8128(3) 0.0792(14) Uani 1 1 d U
H39 H 0.0186 0.3994 0.8444 0.095 Uiso 1 1 calc R
C40 C -0.0179(3) 0.3786(5) 0.7465(4) 0.1060(19) Uani 1 1 d U
H40 H -0.0214 0.4424 0.7339 0.127 Uiso 1 1 calc R
C41 C -0.0350(4) 0.3028(7) 0.7021(4) 0.111(2) Uani 1 1 d U
H41 H -0.0483 0.3178 0.6595 0.133 Uiso 1 1 calc R
C42 C -0.0335(4) 0.2109(6) 0.7172(3) 0.114(2) Uani 1 1 d U
H42 H -0.0477 0.1638 0.6851 0.137 Uiso 1 1 calc R
C43 C -0.0110(3) 0.1857(5) 0.7805(3) 0.0894(15) Uani 1 1 d U
H43 H -0.0085 0.1210 0.7910 0.107 Uiso 1 1 calc R
C44 C 0.0448(3) 0.1145(3) 0.9241(2) 0.0652(11) Uani 1 1 d DU
C45 C -0.0276(3) 0.0565(4) 0.8924(4) 0.153(3) Uani 1 1 d DU
H45 H -0.0821 0.0827 0.8589 0.184 Uiso 1 1 calc R
C46 C -0.0227(4) -0.0390(4) 0.9081(5) 0.173(3) Uani 1 1 d DU
H46 H -0.0735 -0.0760 0.8847 0.208 Uiso 1 1 calc R
C47 C 0.0549(4) -0.0803(4) 0.9572(3) 0.112(2) Uani 1 1 d DU
H47 H 0.0576 -0.1438 0.9701 0.134 Uiso 1 1 calc R
C48 C 0.1283(4) -0.0256(4) 0.9866(3) 0.125(2) Uani 1 1 d DU
H48 H 0.1831 -0.0532 1.0173 0.150 Uiso 1 1 calc R
C49 C 0.1221(3) 0.0707(4) 0.9712(3) 0.108(2) Uani 1 1 d DU
H49 H 0.1732 0.1073 0.9941 0.130 Uiso 1 1 calc R
C50 C 0.3680(3) 0.3025(3) 1.0472(2) 0.0662(12) Uani 1 1 d U
C51 C 0.4245(3) 0.2288(4) 1.0865(3) 0.0867(15) Uani 1 1 d U
H51 H 0.4063 0.1821 1.1032 0.104 Uiso 1 1 calc R
C52 C 0.5075(3) 0.2229(4) 1.1014(3) 0.0910(15) Uani 1 1 d U
H52 H 0.5442 0.1725 1.1282 0.109 Uiso 1 1 calc R
C53 C 0.5370(3) 0.2903(4) 1.0773(3) 0.0757(13) Uani 1 1 d U
C54 C 0.4822(3) 0.3645(4) 1.0401(3) 0.0876(15) Uani 1 1 d U
H54 H 0.5010 0.4120 1.0243 0.105 Uiso 1 1 calc R
C55 C 0.3994(3) 0.3706(4) 1.0254(3) 0.0858(15) Uani 1 1 d U
H55 H 0.3637 0.4223 0.9999 0.103 Uiso 1 1 calc R
C56 C 0.6770(3) 0.3615(4) 1.1122(3) 0.0744(13) Uani 1 1 d U
C57 C 0.6886(3) 0.4205(4) 1.1620(3) 0.0881(15) Uani 1 1 d U
H57 H 0.6579 0.4077 1.1806 0.106 Uiso 1 1 calc R
C58 C 0.7438(4) 0.4979(4) 1.1854(3) 0.1029(18) Uani 1 1 d U
H58 H 0.7487 0.5374 1.2185 0.123 Uiso 1 1 calc R
C59 C 0.7909(4) 0.5173(5) 1.1613(4) 0.112(2) Uani 1 1 d U
H59 H 0.8308 0.5679 1.1793 0.135 Uiso 1 1 calc R
C60 C 0.7797(4) 0.4621(5) 1.1100(4) 0.1084(19) Uani 1 1 d U
H60 H 0.8105 0.4768 1.0917 0.130 Uiso 1 1 calc R
C61 C 0.7227(3) 0.3841(4) 1.0850(3) 0.0939(16) Uani 1 1 d U
H61 H 0.7151 0.3471 1.0499 0.113 Uiso 1 1 calc R
C62 C 0.6441(3) 0.1930(4) 1.0741(3) 0.0755(13) Uani 1 1 d U
C63 C 0.7300(3) 0.1608(4) 1.1114(3) 0.0895(16) Uani 1 1 d U
H63 H 0.7740 0.1957 1.1489 0.107 Uiso 1 1 calc R
C64 C 0.7506(4) 0.0778(4) 1.0931(3) 0.1031(19) Uani 1 1 d U
H64 H 0.8089 0.0580 1.1177 0.124 Uiso 1 1 calc R
C65 C 0.6874(4) 0.0240(4) 1.0398(3) 0.1031(18) Uani 1 1 d U
H65 H 0.7023 -0.0318 1.0277 0.124 Uiso 1 1 calc R
C66 C 0.6030(4) 0.0525(4) 1.0048(3) 0.0944(17) Uani 1 1 d U
H66 H 0.5592 0.0147 0.9693 0.113 Uiso 1 1 calc R
C67 C 0.5808(3) 0.1365(4) 1.0208(3) 0.0839(15) Uani 1 1 d U
H67 H 0.5223 0.1557 0.9953 0.101 Uiso 1 1 calc R

loop_
_atom_site_aniso_label
_atom_site_aniso_U_11
_atom_site_aniso_U_22
_atom_site_aniso_U_33
_atom_site_aniso_U_23
_atom_site_aniso_U_13
_atom_site_aniso_U_12
B1 0.043(2) 0.057(2) 0.069(3) -0.005(2) 0.037(2) 0.0000(19)
N1 0.0450(19) 0.098(3) 0.113(3) 0.012(2) 0.045(2) 0.004(2)
N2 0.0432(17) 0.0546(19) 0.0594(19) -0.0055(16) 0.0302(15) -0.0021(14)
N3 0.0395(16) 0.0604(19) 0.064(2) -0.0030(17) 0.0307(15) -0.0014(15)
N4 0.0478(19) 0.081(3) 0.119(3) -0.008(2) 0.052(2) -0.0033(18)
C1 0.053(2) 0.094(3) 0.106(3) 0.000(3) 0.048(2) 0.004(2)
C2 0.075(3) 0.101(4) 0.128(4) -0.002(3) 0.065(3) 0.004(3)
C3 0.115(4) 0.103(4) 0.149(5) 0.003(4) 0.097(4) 0.011(4)
C4 0.120(5) 0.119(5) 0.139(5) 0.035(4) 0.088(4) 0.046(4)
C5 0.096(4) 0.134(5) 0.131(5) 0.019(4) 0.053(4) 0.022(4)
C6 0.070(3) 0.108(4) 0.112(4) 0.002(3) 0.043(3) 0.011(3)
C7 0.044(2) 0.125(4) 0.085(3) 0.011(3) 0.042(2) 0.000(3)
C8 0.063(3) 0.169(5) 0.105(4) 0.014(4) 0.044(3) 0.021(3)
C9 0.063(3) 0.209(6) 0.118(4) 0.024(5) 0.065(3) 0.002(4)
C10 0.083(4) 0.190(7) 0.116(5) 0.031(5) 0.038(4) -0.013(5)
C11 0.094(4) 0.157(5) 0.105(4) 0.017(4) 0.038(4) -0.034(4)
C12 0.079(3) 0.122(4) 0.089(3) 0.003(3) 0.048(3) -0.018(3)
C13 0.039(2) 0.089(3) 0.089(3) 0.002(3) 0.038(2) 0.002(2)
C14 0.051(2) 0.092(3) 0.080(3) 0.007(3) 0.043(2) -0.003(2)
C15 0.048(2) 0.079(3) 0.072(3) 0.006(2) 0.036(2) 0.001(2)
C16 0.042(2) 0.064(2) 0.067(2) -0.005(2) 0.0330(19) -0.0024(19)
C17 0.043(2) 0.072(3) 0.072(3) 0.002(2) 0.032(2) 0.001(2)
C18 0.044(2) 0.087(3) 0.078(3) 0.011(2) 0.033(2) 0.005(2)
C19 0.0400(19) 0.057(2) 0.063(2) 0.004(2) 0.0296(18) 0.0013(18)
C20 0.042(2) 0.057(2) 0.060(2) 0.0014(19) 0.0316(18) 0.0010(17)
C21 0.0416(19) 0.053(2) 0.056(2) -0.0012(19) 0.0291(17) 0.0001(17)
C22 0.0395(19) 0.060(2) 0.060(2) -0.006(2) 0.0298(18) -0.0062(17)
C23 0.046(2) 0.092(3) 0.071(3) -0.023(3) 0.033(2) -0.012(2)
C24 0.055(3) 0.095(3) 0.071(3) -0.006(3) 0.040(2) 0.005(2)
C25 0.0397(19) 0.051(2) 0.060(2) 0.0041(18) 0.0281(17) 0.0019(16)
C26 0.0382(19) 0.056(2) 0.060(2) -0.0040(19) 0.0273(17) -0.0018(17)
C27 0.040(2) 0.061(2) 0.071(3) -0.001(2) 0.0296(19) -0.0013(18)
C28 0.044(2) 0.070(3) 0.077(3) -0.001(2) 0.035(2) -0.0027(19)
C29 0.045(2) 0.073(3) 0.073(3) 0.001(2) 0.038(2) 0.0022(19)
C30 0.058(3) 0.117(4) 0.088(3) -0.010(3) 0.049(3) 0.012(3)
C31 0.047(2) 0.082(3) 0.083(3) -0.021(3) 0.030(2) -0.014(2)
C32 0.0394(19) 0.057(2) 0.059(2) -0.001(2) 0.0272(18) -0.0013(17)
C33 0.067(3) 0.068(3) 0.066(3) -0.002(2) 0.030(2) -0.002(2)
C34 0.087(3) 0.100(4) 0.066(3) 0.012(3) 0.038(3) -0.010(3)
C35 0.081(3) 0.118(4) 0.067(3) -0.016(3) 0.043(3) -0.012(3)
C36 0.064(3) 0.080(3) 0.077(3) -0.024(3) 0.032(2) -0.004(2)
C37 0.063(3) 0.061(3) 0.071(3) -0.004(2) 0.037(2) -0.003(2)
C38 0.042(2) 0.078(3) 0.071(3) -0.005(2) 0.0351(19) -0.001(2)
C39 0.050(2) 0.098(3) 0.084(3) 0.013(3) 0.036(2) -0.004(2)
C40 0.061(3) 0.137(5) 0.111(4) 0.037(4) 0.045(3) 0.005(3)
C41 0.074(3) 0.178(6) 0.085(4) 0.017(4) 0.049(3) 0.012(4)
C42 0.078(4) 0.172(6) 0.085(4) -0.018(4) 0.043(3) 0.009(4)
C43 0.066(3) 0.124(4) 0.078(3) -0.011(3) 0.041(2) 0.007(3)
C44 0.061(2) 0.055(2) 0.086(3) -0.004(2) 0.047(2) 0.000(2)
C45 0.088(4) 0.075(3) 0.199(5) 0.027(4) 0.029(4) -0.015(3)
C46 0.113(5) 0.074(4) 0.251(7) 0.027(5) 0.060(5) -0.021(4)
C47 0.141(5) 0.061(3) 0.147(5) 0.028(3) 0.091(4) 0.014(3)
C48 0.126(5) 0.071(4) 0.127(5) 0.022(4) 0.044(4) 0.008(3)
C49 0.093(3) 0.066(3) 0.112(4) 0.017(3) 0.030(3) 0.006(3)
C50 0.043(2) 0.075(3) 0.079(3) 0.002(2) 0.035(2) -0.001(2)
C51 0.053(2) 0.099(3) 0.111(3) 0.028(3) 0.050(2) 0.008(2)
C52 0.053(2) 0.098(3) 0.120(4) 0.031(3) 0.050(3) 0.013(2)
C53 0.044(2) 0.084(3) 0.100(3) -0.001(3) 0.042(2) -0.002(2)
C54 0.053(2) 0.088(3) 0.124(4) 0.015(3) 0.053(3) 0.001(2)
C55 0.048(2) 0.082(3) 0.118(4) 0.018(3) 0.042(2) 0.005(2)
C56 0.047(2) 0.078(3) 0.103(3) 0.000(3) 0.046(2) -0.002(2)
C57 0.064(3) 0.098(4) 0.109(4) -0.009(3) 0.054(3) -0.005(3)
C58 0.071(3) 0.096(4) 0.125(4) -0.017(3) 0.048(3) -0.002(3)
C59 0.067(3) 0.086(4) 0.152(5) -0.003(4) 0.045(4) -0.009(3)
C60 0.081(3) 0.111(4) 0.150(5) 0.012(4) 0.077(3) -0.009(3)
C61 0.074(3) 0.099(4) 0.121(4) -0.005(3) 0.064(3) -0.006(3)
C62 0.046(2) 0.080(3) 0.099(3) -0.004(3) 0.041(2) -0.001(2)
C63 0.047(2) 0.099(4) 0.105(3) -0.011(3) 0.034(2) 0.007(2)
C64 0.060(3) 0.103(4) 0.122(4) -0.012(4) 0.040(3) 0.015(3)
C65 0.077(3) 0.095(4) 0.120(4) -0.008(4) 0.048(3) 0.012(3)
C66 0.076(3) 0.085(4) 0.100(4) -0.003(3) 0.039(3) 0.004(3)
C67 0.055(3) 0.086(3) 0.094(3) 0.002(3) 0.034(2) 0.001(2)

loop_
_atom_type_symbol
_atom_type_description
_atom_type_scat_dispersion_real
_atom_type_scat_dispersion_imag
_atom_type_scat_source
C C 0.0181 0.0091 'International Tables Vol C Tables 4.2.6.8 and 6.1.1.4'
H H 0.0000 0.0000 'International Tables Vol C Tables 4.2.6.8 and 6.1.1.4'
N N 0.0311 0.0180 'International Tables Vol C Tables 4.2.6.8 and 6.1.1.4'
B B 0.0090 0.0039 'International Tables Vol C Tables 4.2.6.8 and 6.1.1.4'

loop_
_geom_angle_atom_site_label_1
_geom_angle_atom_site_label_2
_geom_angle_atom_site_label_3
_geom_angle
N3 B1 N2 104.6(3)
N3 B1 C38 109.0(3)
N2 B1 C38 109.9(3)
N3 B1 C44 108.0(3)
N2 B1 C44 107.5(3)
C38 B1 C44 117.1(4)
C13 N1 C1 120.7(4)
C13 N1 C7 119.5(4)
C1 N1 C7 119.7(4)
C22 N2 C21 107.9(3)
C22 N2 B1 128.1(3)
C21 N2 B1 122.6(3)
C29 N3 C26 107.7(3)
C29 N3 B1 127.0(4)
C26 N3 B1 123.5(3)
C56 N4 C53 119.3(4)
C56 N4 C62 120.6(4)
C53 N4 C62 119.8(4)
C6 C1 C2 119.6(6)
C6 C1 N1 120.0(5)
C2 C1 N1 120.3(5)
C3 C2 C1 119.5(6)
C3 C2 H2 120.3
C1 C2 H2 120.3
C4 C3 C2 120.9(7)
C4 C3 H3 119.5
C2 C3 H3 119.5
C3 C4 C5 120.0(7)
C3 C4 H4 120.0
C5 C4 H4 120.0
C6 C5 C4 119.6(7)
C6 C5 H5 120.2
C4 C5 H5 120.2
C5 C6 C1 120.4(7)
C5 C6 H6 119.8
C1 C6 H6 119.8
C12 C7 C8 119.0(6)
C12 C7 N1 121.2(5)
C8 C7 N1 119.8(6)
C7 C8 C9 115.4(7)
C7 C8 H8 122.3
C9 C8 H8 122.3
C10 C9 C8 120.0(7)
C10 C9 H9 120.0
C8 C9 H9 120.0
C11 C10 C9 123.3(9)
C11 C10 H10 118.3
C9 C10 H10 118.3
C10 C11 C12 118.3(9)
C10 C11 H11 120.9
C12 C11 H11 120.9
C7 C12 C11 123.9(7)
C7 C12 H12 118.1
C11 C12 H12 118.1
C14 C13 C18 118.2(4)
C14 C13 N1 121.1(4)
C18 C13 N1 120.6(5)
C13 C14 C15 120.6(4)
C13 C14 H14 119.7
C15 C14 H14 119.7
C14 C15 C16 121.8(4)
C14 C15 H15 119.1
C16 C15 H15 119.1
C17 C16 C15 116.7(4)
C17 C16 C19 122.5(4)
C15 C16 C19 120.8(4)
C18 C17 C16 121.8(4)
C18 C17 H17 119.1
C16 C17 H17 119.1
C17 C18 C13 120.9(4)
C17 C18 H18 119.6
C13 C18 H18 119.6
C20 C19 C22 107.3(3)
C20 C19 C16 127.2(4)
C22 C19 C16 125.4(4)
C19 C20 C21 106.6(4)
C19 C20 C24 124.2(3)
C21 C20 C24 129.0(4)
C25 C21 N2 120.1(3)
C25 C21 C20 131.6(4)
N2 C21 C20 108.2(3)
N2 C22 C19 110.0(3)
N2 C22 C23 124.7(4)
C19 C22 C23 125.3(3)
C22 C23 H23A 109.5
C22 C23 H23B 109.5
H23A C23 H23B 109.5
C22 C23 H23C 109.5
H23A C23 H23C 109.5
H23B C23 H23C 109.5
C20 C24 H24A 109.5
C20 C24 H24B 109.5
H24A C24 H24B 109.5
C20 C24 H24C 109.5
H24A C24 H24C 109.5
H24B C24 H24C 109.5
C26 C25 C21 122.4(4)
C26 C25 C32 119.5(3)
C21 C25 C32 118.1(3)
C25 C26 N3 120.3(3)
C25 C26 C27 132.1(4)
N3 C26 C27 107.7(3)
C28 C27 C26 106.7(4)
C28 C27 C31 124.7(4)
C26 C27 C31 128.5(4)
C27 C28 C29 107.7(4)
C27 C28 C50 128.4(4)
C29 C28 C50 123.9(4)
N3 C29 C28 110.2(4)
N3 C29 C30 124.1(4)
C28 C29 C30 125.6(4)
C29 C30 H30A 109.5
C29 C30 H30B 109.5
H30A C30 H30B 109.5
C29 C30 H30C 109.5
H30A C30 H30C 109.5
H30B C30 H30C 109.5
C27 C31 H31A 109.5
C27 C31 H31B 109.5
H31A C31 H31B 109.5
C27 C31 H31C 109.5
H31A C31 H31C 109.5
H31B C31 H31C 109.5
C37 C32 C33 119.3(4)
C37 C32 C25 122.2(4)
C33 C32 C25 118.4(4)
C34 C33 C32 119.9(5)
C34 C33 H33 120.0
C32 C33 H33 120.0
C35 C34 C33 120.1(5)
C35 C34 H34 120.0
C33 C34 H34 120.0
C36 C35 C34 120.4(5)
C36 C35 H35 119.8
C34 C35 H35 119.8
C35 C36 C37 120.6(5)
C35 C36 H36 119.7
C37 C36 H36 119.7
C32 C37 C36 119.6(5)
C32 C37 H37 120.2
C36 C37 H37 120.2
C39 C38 C43 117.3(5)
C39 C38 B1 119.2(4)
C43 C38 B1 123.5(5)
C38 C39 C40 121.0(6)
C38 C39 H39 119.5
C40 C39 H39 119.5
C41 C40 C39 116.2(6)
C41 C40 H40 121.9
C39 C40 H40 121.9
C42 C41 C40 123.9(7)
C42 C41 H41 118.1
C40 C41 H41 118.1
C41 C42 C43 119.8(7)
C41 C42 H42 120.1
C43 C42 H42 120.1
C42 C43 C38 121.8(6)
C42 C43 H43 119.1
C38 C43 H43 119.1
C49 C44 C45 115.4(4)
C49 C44 B1 123.0(4)
C45 C44 B1 121.6(4)
C44 C45 C46 122.3(5)
C44 C45 H45 118.9
C46 C45 H45 118.9
C47 C46 C45 121.2(5)
C47 C46 H46 119.4
C45 C46 H46 119.4
C46 C47 C48 117.5(4)
C46 C47 H47 121.2
C48 C47 H47 121.2
C47 C48 C49 120.4(5)
C47 C48 H48 119.8
C49 C48 H48 119.8
C44 C49 C48 123.0(5)
C44 C49 H49 118.5
C48 C49 H49 118.5
C55 C50 C51 116.7(4)
C55 C50 C28 122.2(4)
C51 C50 C28 121.0(4)
C52 C51 C50 121.4(5)
C52 C51 H51 119.3
C50 C51 H51 119.3
C51 C52 C53 121.2(5)
C51 C52 H52 119.4
C53 C52 H52 119.4
C54 C53 C52 117.5(4)
C54 C53 N4 121.8(5)
C52 C53 N4 120.7(5)
C53 C54 C55 121.2(5)
C53 C54 H54 119.4
C55 C54 H54 119.4
C50 C55 C54 121.9(5)
C50 C55 H55 119.0
C54 C55 H55 119.0
C57 C56 C61 117.1(5)
C57 C56 N4 120.9(5)
C61 C56 N4 121.9(5)
C56 C57 C58 122.1(6)
C56 C57 H57 119.0
C58 C57 H57 119.0
C59 C58 C57 120.8(7)
C59 C58 H58 119.6
C57 C58 H58 119.6
C58 C59 C60 119.3(6)
C58 C59 H59 120.3
C60 C59 H59 120.4
C59 C60 C61 120.3(6)
C59 C60 H60 119.9
C61 C60 H60 119.9
C56 C61 C60 120.3(6)
C56 C61 H61 119.9
C60 C61 H61 119.9
C67 C62 C63 117.6(5)
C67 C62 N4 120.7(4)
C63 C62 N4 121.7(5)
C64 C63 C62 120.2(5)
C64 C63 H63 119.9
C62 C63 H63 119.9
C65 C64 C63 121.1(5)
C65 C64 H64 119.4
C63 C64 H64 119.4
C66 C65 C64 119.3(6)
C66 C65 H65 120.4
C64 C65 H65 120.4
C65 C66 C67 120.8(6)
C65 C66 H66 119.6
C67 C66 H66 119.6
C66 C67 C62 121.0(5)
C66 C67 H67 119.5
C62 C67 H67 119.5

loop_
_geom_bond_atom_site_label_1
_geom_bond_atom_site_label_2
_geom_bond_distance
B1 N3 1.583(5)
B1 N2 1.591(5)
B1 C38 1.599(7)
B1 C44 1.646(6)
N1 C13 1.410(5)
N1 C1 1.419(6)
N1 C7 1.426(6)
N2 C22 1.342(4)
N2 C21 1.409(5)
N3 C29 1.333(5)
N3 C26 1.401(5)
N4 C56 1.416(6)
N4 C53 1.421(5)
N4 C62 1.421(6)
C1 C6 1.373(7)
C1 C2 1.380(7)
C2 C3 1.376(8)
C2 H2 0.9300
C3 C4 1.350(9)
C3 H3 0.9300
C4 C5 1.384(9)
C4 H4 0.9300
C5 C6 1.373(8)
C5 H5 0.9300
C6 H6 0.9300
C7 C12 1.376(7)
C7 C8 1.392(8)
C8 C9 1.482(9)
C8 H8 0.9300
C9 C10 1.357(10)
C9 H9 0.9300
C10 C11 1.300(10)
C10 H10 0.9300
C11 C12 1.377(8)
C11 H11 0.9300
C12 H12 0.9300
C13 C14 1.382(6)
C13 C18 1.390(6)
C14 C15 1.383(5)
C14 H14 0.9300
C15 C16 1.398(6)
C15 H15 0.9300
C16 C17 1.389(6)
C16 C19 1.473(5)
C17 C18 1.378(5)
C17 H17 0.9300
C18 H18 0.9300
C19 C20 1.396(5)
C19 C22 1.419(5)
C20 C21 1.424(5)
C20 C24 1.504(5)
C21 C25 1.399(5)
C22 C23 1.500(5)
C23 H23A 0.9600
C23 H23B 0.9600
C23 H23C 0.9600
C24 H24A 0.9600
C24 H24B 0.9600
C24 H24C 0.9600
C25 C26 1.387(5)
C25 C32 1.495(6)
C26 C27 1.430(5)
C27 C28 1.370(6)
C27 C31 1.494(6)
C28 C29 1.408(6)
C28 C50 1.499(5)
C29 C30 1.503(6)
C30 H30A 0.9600
C30 H30B 0.9600
C30 H30C 0.9600
C31 H31A 0.9600
C31 H31B 0.9600
C31 H31C 0.9600
C32 C37 1.375(6)
C32 C33 1.395(6)
C33 C34 1.378(7)
C33 H33 0.9300
C34 C35 1.373(7)
C34 H34 0.9300
C35 C36 1.352(7)
C35 H35 0.9300
C36 C37 1.394(6)
C36 H36 0.9300
C37 H37 0.9300
C38 C39 1.398(6)
C38 C43 1.417(7)
C39 C40 1.441(7)
C39 H39 0.9300
C40 C41 1.402(9)
C40 H40 0.9300
C41 C42 1.327(9)
C41 H41 0.9300
C42 C43 1.372(8)
C42 H42 0.9300
C43 H43 0.9300
C44 C49 1.357(5)
C44 C45 1.366(5)
C45 C46 1.372(6)
C45 H45 0.9300
C46 C47 1.356(6)
C46 H46 0.9300
C47 C48 1.355(6)
C47 H47 0.9300
C48 C49 1.379(6)
C48 H48 0.9300
C49 H49 0.9300
C50 C55 1.373(6)
C50 C51 1.379(6)
C51 C52 1.377(6)
C51 H51 0.9300
C52 C53 1.379(7)
C52 H52 0.9300
C53 C54 1.363(6)
C54 C55 1.377(6)
C54 H54 0.9300
C55 H55 0.9300
C56 C57 1.366(7)
C56 C61 1.384(7)
C57 C58 1.367(7)
C57 H57 0.9300
C58 C59 1.337(9)
C58 H58 0.9300
C59 C60 1.368(9)
C59 H59 0.9300
C60 C61 1.391(8)
C60 H60 0.9300
C61 H61 0.9300
C62 C67 1.379(7)
C62 C63 1.383(6)
C63 C64 1.371(7)
C63 H63 0.9300
C64 C65 1.357(7)
C64 H64 0.9300
C65 C66 1.347(7)
C65 H65 0.9300
C66 C67 1.370(7)
C66 H66 0.9300
C67 H67 0.9300

loop_
_geom_torsion_atom_site_label_1
_geom_torsion_atom_site_label_2
_geom_torsion_atom_site_label_3
_geom_torsion_atom_site_label_4
_geom_torsion
N3 B1 N2 C22 167.7(4)
C38 B1 N2 C22 50.8(5)
C44 B1 N2 C22 -77.7(5)
N3 B1 N2 C21 -27.4(5)
C38 B1 N2 C21 -144.3(4)
C44 B1 N2 C21 87.2(4)
N2 B1 N3 C29 -170.4(4)
C38 B1 N3 C29 -52.9(5)
C44 B1 N3 C29 75.3(5)
N2 B1 N3 C26 26.6(5)
C38 B1 N3 C26 144.1(4)
C44 B1 N3 C26 -87.7(4)
C13 N1 C1 C6 133.2(6)
C7 N1 C1 C6 -41.4(8)
C13 N1 C1 C2 -48.3(8)
C7 N1 C1 C2 137.1(6)
C6 C1 C2 C3 -2.7(9)
N1 C1 C2 C3 178.8(5)
C1 C2 C3 C4 1.2(10)
C2 C3 C4 C5 1.5(11)
C3 C4 C5 C6 -2.7(11)
C4 C5 C6 C1 1.2(11)
C2 C1 C6 C5 1.5(9)
N1 C1 C6 C5 -180.0(6)
C13 N1 C7 C12 -47.7(7)
C1 N1 C7 C12 127.0(6)
C13 N1 C7 C8 131.2(5)
C1 N1 C7 C8 -54.1(7)
C12 C7 C8 C9 -0.9(8)
N1 C7 C8 C9 -179.9(5)
C7 C8 C9 C10 -1.6(9)
C8 C9 C10 C11 3.5(12)
C9 C10 C11 C12 -2.7(12)
C8 C7 C12 C11 1.9(9)
N1 C7 C12 C11 -179.2(5)
C10 C11 C12 C7 -0.1(10)
C1 N1 C13 C14 152.4(5)
C7 N1 C13 C14 -33.0(7)
C1 N1 C13 C18 -28.3(8)
C7 N1 C13 C18 146.3(5)
C18 C13 C14 C15 0.3(8)
N1 C13 C14 C15 179.7(5)
C13 C14 C15 C16 0.6(8)
C14 C15 C16 C17 -0.9(7)
C14 C15 C16 C19 -179.7(4)
C15 C16 C17 C18 0.3(7)
C19 C16 C17 C18 179.1(4)
C16 C17 C18 C13 0.6(7)
C14 C13 C18 C17 -1.0(8)
N1 C13 C18 C17 179.7(4)
C17 C16 C19 C20 128.1(5)
C15 C16 C19 C20 -53.2(6)
C17 C16 C19 C22 -50.8(6)
C15 C16 C19 C22 127.9(5)
C22 C19 C20 C21 -0.8(5)
C16 C19 C20 C21 -179.9(4)
C22 C19 C20 C24 174.8(4)
C16 C19 C20 C24 -4.3(7)
C22 N2 C21 C25 -176.9(4)
B1 N2 C21 C25 15.5(6)
C22 N2 C21 C20 0.4(4)
B1 N2 C21 C20 -167.1(3)
C19 C20 C21 C25 177.2(4)
C24 C20 C21 C25 1.8(8)
C19 C20 C21 N2 0.3(4)
C24 C20 C21 N2 -175.1(4)
C21 N2 C22 C19 -1.0(5)
B1 N2 C22 C19 165.7(4)
C21 N2 C22 C23 -179.5(4)
B1 N2 C22 C23 -12.8(7)
C20 C19 C22 N2 1.1(5)
C16 C19 C22 N2 -179.8(4)
C20 C19 C22 C23 179.6(4)
C16 C19 C22 C23 -1.3(7)
N2 C21 C25 C26 2.6(6)
C20 C21 C25 C26 -174.0(4)
N2 C21 C25 C32 -173.9(3)
C20 C21 C25 C32 9.5(7)
C21 C25 C26 N3 -3.6(6)
C32 C25 C26 N3 172.9(4)
C21 C25 C26 C27 175.1(4)
C32 C25 C26 C27 -8.4(7)
C29 N3 C26 C25 -179.5(4)
B1 N3 C26 C25 -13.7(6)
C29 N3 C26 C27 1.5(5)
B1 N3 C26 C27 167.2(4)
C25 C26 C27 C28 179.8(4)
N3 C26 C27 C28 -1.3(5)
C25 C26 C27 C31 -3.2(8)
N3 C26 C27 C31 175.7(4)
C26 C27 C28 C29 0.6(5)
C31 C27 C28 C29 -176.5(4)
C26 C27 C28 C50 -177.0(4)
C31 C27 C28 C50 5.9(8)
C26 N3 C29 C28 -1.1(5)
B1 N3 C29 C28 -166.3(4)
C26 N3 C29 C30 177.4(4)
B1 N3 C29 C30 12.3(7)
C27 C28 C29 N3 0.3(5)
C50 C28 C29 N3 178.1(4)
C27 C28 C29 C30 -178.2(5)
C50 C28 C29 C30 -0.5(8)
C26 C25 C32 C37 92.5(5)
C21 C25 C32 C37 -90.9(5)
C26 C25 C32 C33 -89.7(5)
C21 C25 C32 C33 86.9(5)
C37 C32 C33 C34 1.7(7)
C25 C32 C33 C34 -176.1(4)
C32 C33 C34 C35 -1.2(8)
C33 C34 C35 C36 -0.5(8)
C34 C35 C36 C37 1.7(8)
C33 C32 C37 C36 -0.6(6)
C25 C32 C37 C36 177.1(4)
C35 C36 C37 C32 -1.1(7)
N3 B1 C38 C39 -54.3(5)
N2 B1 C38 C39 59.8(5)
C44 B1 C38 C39 -177.2(4)
N3 B1 C38 C43 123.5(4)
N2 B1 C38 C43 -122.4(4)
C44 B1 C38 C43 0.6(6)
C43 C38 C39 C40 0.5(6)
B1 C38 C39 C40 178.4(4)
C38 C39 C40 C41 -1.2(7)
C39 C40 C41 C42 2.2(9)
C40 C41 C42 C43 -2.5(10)
C41 C42 C43 C38 1.7(9)
C39 C38 C43 C42 -0.8(7)
B1 C38 C43 C42 -178.6(4)
N3 B1 C44 C49 -10.3(6)
N2 B1 C44 C49 -122.6(5)
C38 B1 C44 C49 113.1(6)
N3 B1 C44 C45 170.5(6)
N2 B1 C44 C45 58.1(7)
C38 B1 C44 C45 -66.1(7)
C49 C44 C45 C46 1.4(12)
B1 C44 C45 C46 -179.3(8)
C44 C45 C46 C47 1.0(16)
C45 C46 C47 C48 -4.7(14)
C46 C47 C48 C49 5.9(12)
C45 C44 C49 C48 0.0(10)
B1 C44 C49 C48 -179.3(6)
C47 C48 C49 C44 -3.7(12)
C27 C28 C50 C55 -103.2(6)
C29 C28 C50 C55 79.5(7)
C27 C28 C50 C51 80.8(7)
C29 C28 C50 C51 -96.4(6)
C55 C50 C51 C52 -1.6(8)
C28 C50 C51 C52 174.6(5)
C50 C51 C52 C53 -0.3(9)
C51 C52 C53 C54 2.0(9)
C51 C52 C53 N4 -176.6(5)
C56 N4 C53 C54 47.1(7)
C62 N4 C53 C54 -127.0(6)
C56 N4 C53 C52 -134.3(6)
C62 N4 C53 C52 51.6(7)
C52 C53 C54 C55 -1.8(9)
N4 C53 C54 C55 176.8(5)
C51 C50 C55 C54 1.8(8)
C28 C50 C55 C54 -174.3(5)
C53 C54 C55 C50 -0.1(9)
C53 N4 C56 C57 44.7(7)
C62 N4 C56 C57 -141.3(5)
C53 N4 C56 C61 -135.6(5)
C62 N4 C56 C61 38.4(7)
C61 C56 C57 C58 -1.1(8)
N4 C56 C57 C58 178.5(5)
C56 C57 C58 C59 -1.8(9)
C57 C58 C59 C60 3.7(10)
C58 C59 C60 C61 -2.6(10)
C57 C56 C61 C60 2.1(8)
N4 C56 C61 C60 -177.5(5)
C59 C60 C61 C56 -0.3(9)
C56 N4 C62 C67 -143.1(5)
C53 N4 C62 C67 30.9(7)
C56 N4 C62 C63 37.4(8)
C53 N4 C62 C63 -148.6(5)
C67 C62 C63 C64 2.9(9)
N4 C62 C63 C64 -177.6(6)
C62 C63 C64 C65 -2.0(10)
C63 C64 C65 C66 -0.6(10)
C64 C65 C66 C67 2.4(10)
C65 C66 C67 C62 -1.5(9)
C63 C62 C67 C66 -1.2(8)
N4 C62 C67 C66 179.3(5)
